data_1001530
loop_
_publ_author_name
'Leclaire, A'
'Benmoussa, A'
'Borel, M M'
'Grandin, A'
'Raveau, B'

_publ_section_title
;
TiPO~4~, a titanium orthophosphate with a CrVO~4~ sublattice
;
_journal_coden_ASTM EJSCE5
_journal_name_full
;
European Journal of Solid State Inorganic Chemistry
;
_journal_page_first 1323
_journal_page_last 1333
_journal_volume 28
_journal_year 1991
_chemical_formula_structural 'Ti (P O4)'
_chemical_formula_sum 'O4 P Ti'
_chemical_name_systematic 'Titanium(III) phosphate'
_space_group_IT_number 11
_symmetry_cell_setting monoclinic
_symmetry_Int_Tables_number 11
_symmetry_space_group_name_Hall '-P 2yb'
_symmetry_space_group_name_H-M 'P 1 21/m 1'
_cell_angle_alpha 90
_cell_angle_beta 97.39(5)
_cell_angle_gamma 90
_cell_formula_units_Z 8
_cell_length_a 4.7598(7)
_cell_length_b 6.3493(7)
_cell_length_c 17.7599(24)
_cell_volume 532.3
_refine_ls_R_factor_all 0.042
_cod_database_code 1001530

loop_
_symmetry_equiv_pos_as_xyz
x,y,z
-x,1/2+y,-z
-x,-y,-z
x,1/2-y,z

loop_
_atom_site_label
_atom_site_type_symbol
_atom_site_symmetry_multiplicity
_atom_site_Wyckoff_symbol
_atom_site_fract_x
_atom_site_fract_y
_atom_site_fract_z
_atom_site_occupancy
_atom_site_attached_hydrogens
_atom_site_calc_flag
Ti1 Ti3+ 4 f 0.7441(2) 0.4990(1) 0.12483(5) 1. 0 d
Ti2 Ti3+ 4 f 0.2480(2) 0.4944(1) 0.37358(5) 1. 0 d
P1 P5+ 2 e 0.2757(3) 0.75 0.21272(9) 1. 0 d
P2 P5+ 2 e 0.7240(4) 0.25 0.2866(1) 1. 0 d
P3 P5+ 2 e 0.7742(4) 0.75 0.46190(9) 1. 0 d
P4 P5+ 2 e 0.2255(4) 0.25 0.0380(1) 1. 0 d
O1 O2- 2 e 0.663(1) 0.25 0.2006(3) 1. 0 d
O2 O2- 2 e 0.5631(9) 0.75 0.1849(3) 1. 0 d
O3 O2- 2 e 0.941(1) 0.25 0.0726(3) 1. 0 d
O4 O2- 2 e 0.817(1) 0.75 0.0509(3) 1. 0 d
O5 O2- 4 f 0.3861(7) 0.4467(6) 0.0645(2) 1. 0 d
O6 O2- 4 f 0.1158(7) 0.5505(6) 0.1853(2) 1. 0 d
O7 O2- 4 f 0.8869(8) 0.4473(6) 0.3136(2) 1. 0 d
O8 O2- 4 f 0.6138(7) 0.5523(6) 0.4360(2) 1. 0 d
O9 O2- 2 e 0.056(1) 0.75 0.4297(3) 1. 0 d
O10 O2- 2 e 0.175(1) 0.25 0.4518(3) 1. 0 d
O11 O2- 2 e 0.4227(9) 0.25 0.3203(3) 1. 0 d
O12 O2- 2 e 0.3210(9) 0.75 0.3037(3) 1. 0 d

loop_
_atom_type_symbol
_atom_type_oxidation_number
Ti3+ 3.000
P5+ 5.000
O2- -2.000
